data_7159868
loop_
_publ_author_name
'Shaikh, Aijaz'
'Sahoo, Satyajit'
'Marder, Seth R.'
'Barlow, Stephen'
'Mohapatra, Swagat K.'

_publ_section_title
;
 Reductive dimerization of benzothiazolium salts.
;
_journal_issue 10
_journal_name_full 'Organic &amp; biomolecular chemistry'
_journal_page_first 2115
_journal_page_last 2123
_journal_paper_doi 10.1039/d3ob01871g
_journal_volume 22
_journal_year 2024
_chemical_formula_moiety 'C28 H36 N2 S2'
_chemical_formula_sum 'C28 H36 N2 S2'
_chemical_formula_weight 464.71
_chemical_name_common '[Cy-MBT]2'
_chemical_name_systematic 2,2'-dicyclohexyl-3,3'-dimethyl-2,2',3,3'-tetrahydro-2,2'-bibenzo[d]thiazole
_space_group_crystal_system monoclinic
_space_group_IT_number 14
_space_group_name_Hall '-P 2ybc'
_space_group_name_H-M_alt 'P 1 21/c 1'
_atom_sites_solution_hydrogens geom
_audit_creation_method SHELXL-2019/1
_audit_update_record
;
2023-09-08 deposited with the CCDC.	2024-01-24 downloaded from the CCDC.
;
_cell_angle_alpha 90
_cell_angle_beta 114.621(11)
_cell_angle_gamma 90
_cell_formula_units_Z 2
_cell_length_a 10.587(4)
_cell_length_b 9.745(3)
_cell_length_c 12.647(4)
_cell_measurement_reflns_used 4617
_cell_measurement_temperature 295(2)
_cell_measurement_theta_max 27.54
_cell_measurement_theta_min 2.97
_cell_volume 1186.2(7)
_computing_cell_refinement 'Bruker SAINT'
_computing_data_collection 'Bruker APEX2'
_computing_data_reduction 'Bruker SAINT'
_computing_molecular_graphics 'Bruker SHELXTL'
_computing_publication_material 'Bruker SHELXTL'
_computing_structure_refinement 'SHELXL-2019/1 (Sheldrick, 2019)'
_computing_structure_solution 'SHELXS-97 (Sheldrick 2008)'
_diffrn_ambient_temperature 295(2)
_diffrn_measured_fraction_theta_full 0.988
_diffrn_measured_fraction_theta_max 0.981
_diffrn_measurement_device_type 'Bruker APEX-II CCD'
_diffrn_measurement_method '\f and \w scans'
_diffrn_radiation_type MoK\a
_diffrn_radiation_wavelength 0.71073
_diffrn_reflns_av_R_equivalents 0.0443
_diffrn_reflns_av_unetI/netI 0.0380
_diffrn_reflns_Laue_measured_fraction_full 0.988
_diffrn_reflns_Laue_measured_fraction_max 0.981
_diffrn_reflns_limit_h_max 12
_diffrn_reflns_limit_h_min -13
_diffrn_reflns_limit_k_max 12
_diffrn_reflns_limit_k_min -12
_diffrn_reflns_limit_l_max 15
_diffrn_reflns_limit_l_min -16
_diffrn_reflns_number 10637
_diffrn_reflns_point_group_measured_fraction_full 0.988
_diffrn_reflns_point_group_measured_fraction_max 0.981
_diffrn_reflns_theta_full 25.242
_diffrn_reflns_theta_max 27.759
_diffrn_reflns_theta_min 2.975
_exptl_absorpt_coefficient_mu 0.244
_exptl_absorpt_correction_T_max 0.7456
_exptl_absorpt_correction_T_min 0.5819
_exptl_absorpt_correction_type multi-scan
_exptl_absorpt_process_details
;
Krause, L., Herbst-Irmer, R., Sheldrick G.M. & Stalke D.,
 J. Appl. Cryst. 48 (2015) 3-10
;
_exptl_crystal_colour colourless
_exptl_crystal_density_diffrn 1.301
_exptl_crystal_description block
_exptl_crystal_F_000 500
_exptl_crystal_size_max 0.36
_exptl_crystal_size_mid 0.25
_exptl_crystal_size_min 0.19
_refine_diff_density_max 0.213
_refine_diff_density_min -0.250
_refine_diff_density_rms 0.042
_refine_ls_extinction_method none
_refine_ls_goodness_of_fit_ref 1.056
_refine_ls_hydrogen_treatment constr
_refine_ls_matrix_type full
_refine_ls_number_parameters 146
_refine_ls_number_reflns 2742
_refine_ls_number_restraints 0
_refine_ls_restrained_S_all 1.056
_refine_ls_R_factor_all 0.0525
_refine_ls_R_factor_gt 0.0391
_refine_ls_shift/su_max 0.000
_refine_ls_shift/su_mean 0.000
_refine_ls_structure_factor_coef Fsqd
_refine_ls_weighting_details 'w=1/[\s^2^(Fo^2^)+(0.0362P)^2^+0.4952P] where P=(Fo^2^+2Fc^2^)/3'
_refine_ls_weighting_scheme calc
_refine_ls_wR_factor_gt 0.0931
_refine_ls_wR_factor_ref 0.1052
_reflns_Friedel_coverage 0.000
_reflns_number_gt 2241
_reflns_number_total 2795
_reflns_threshold_expression 'I > 2\s(I)'
_cod_data_source_file d3ob01871g2.cif
_cod_data_source_block '[Cy-MBT]2'
_cod_original_sg_symbol_H-M 'P 21/c'
_cod_database_code 7159868
_shelx_shelxl_version_number 2019/1
_shelx_space_group_comment
;
The symmetry employed for this shelxl refinement is uniquely defined
by the following loop, which should always be used as a source of
symmetry information in preference to the above space-group names.
They are only intended as comments.
;

loop_
_space_group_symop_operation_xyz
'x, y, z'
'-x, y+1/2, -z+1/2'
'-x, -y, -z'
'x, -y-1/2, z-1/2'

loop_
_atom_site_label
_atom_site_type_symbol
_atom_site_fract_x
_atom_site_fract_y
_atom_site_fract_z
_atom_site_U_iso_or_equiv
_atom_site_adp_type
_atom_site_occupancy
_atom_site_site_symmetry_order
_atom_site_calc_flag
_atom_site_refinement_flags_posn
_atom_site_refinement_flags_adp
_atom_site_refinement_flags_occupancy
_atom_site_disorder_assembly
_atom_site_disorder_group
S1 S 0.48225(5) 0.27931(4) 0.44151(4) 0.03763(14) Uani 1 1 d . . . . .
N1 N 0.43844(14) 0.41083(13) 0.60453(11) 0.0323(3) Uani 1 1 d . . . . .
C1 C 0.36659(17) 0.21142(16) 0.49318(13) 0.0345(3) Uani 1 1 d . . . . .
C2 C 0.35469(16) 0.29609(15) 0.57761(13) 0.0319(3) Uani 1 1 d . . . . .
C3 C 0.26272(17) 0.26045(18) 0.62528(15) 0.0391(4) Uani 1 1 d . . . . .
H3 H 0.251243 0.316967 0.679886 0.047 Uiso 1 1 calc R U . . .
C4 C 0.18791(19) 0.1390(2) 0.59029(16) 0.0483(4) Uani 1 1 d . . . . .
H4 H 0.125498 0.115106 0.621552 0.058 Uiso 1 1 calc R U . . .
C5 C 0.2042(2) 0.0536(2) 0.51050(17) 0.0536(5) Uani 1 1 d . . . . .
H5 H 0.155330 -0.028576 0.490032 0.064 Uiso 1 1 calc R U . . .
C6 C 0.2937(2) 0.09005(18) 0.46050(16) 0.0461(4) Uani 1 1 d . . . . .
H6 H 0.304356 0.033353 0.405636 0.055 Uiso 1 1 calc R U . . .
C7 C 0.52396(16) 0.43161(14) 0.53950(12) 0.0302(3) Uani 1 1 d . . . . .
C8 C 0.68246(16) 0.42375(16) 0.62376(14) 0.0352(3) Uani 1 1 d . . . . .
H8 H 0.706870 0.508638 0.669433 0.042 Uiso 1 1 calc R U . . .
C9 C 0.70764(19) 0.30326(19) 0.70919(15) 0.0449(4) Uani 1 1 d . . . . .
H9A H 0.653464 0.318235 0.753941 0.054 Uiso 1 1 calc R U . . .
H9B H 0.674552 0.219348 0.664984 0.054 Uiso 1 1 calc R U . . .
C10 C 0.8594(2) 0.2846(2) 0.79272(16) 0.0538(5) Uani 1 1 d . . . . .
H10A H 0.889376 0.363079 0.844459 0.065 Uiso 1 1 calc R U . . .
H10B H 0.868297 0.203538 0.839832 0.065 Uiso 1 1 calc R U . . .
C11 C 0.9521(2) 0.2699(2) 0.72994(18) 0.0533(5) Uani 1 1 d . . . . .
H11A H 0.929401 0.185980 0.684591 0.064 Uiso 1 1 calc R U . . .
H11B H 1.048280 0.264565 0.785946 0.064 Uiso 1 1 calc R U . . .
C12 C 0.9328(2) 0.3916(2) 0.6506(2) 0.0560(5) Uani 1 1 d . . . . .
H12A H 0.990319 0.379621 0.608346 0.067 Uiso 1 1 calc R U . . .
H12B H 0.963279 0.474203 0.697144 0.067 Uiso 1 1 calc R U . . .
C13 C 0.78193(18) 0.4087(2) 0.56415(17) 0.0458(4) Uani 1 1 d . . . . .
H13A H 0.754351 0.329582 0.512961 0.055 Uiso 1 1 calc R U . . .
H13B H 0.774087 0.489200 0.516737 0.055 Uiso 1 1 calc R U . . .
C14 C 0.45532(19) 0.49138(18) 0.70624(14) 0.0407(4) Uani 1 1 d . . . . .
H14A H 0.536843 0.547603 0.728623 0.061 Uiso 1 1 calc R U . . .
H14B H 0.464972 0.430974 0.769110 0.061 Uiso 1 1 calc R U . . .
H14C H 0.375300 0.548788 0.688171 0.061 Uiso 1 1 calc R U . . .

loop_
_atom_site_aniso_label
_atom_site_aniso_U_11
_atom_site_aniso_U_22
_atom_site_aniso_U_33
_atom_site_aniso_U_23
_atom_site_aniso_U_13
_atom_site_aniso_U_12
S1 0.0480(3) 0.0297(2) 0.0417(2) -0.00787(16) 0.02515(19) -0.00473(16)
N1 0.0374(7) 0.0294(6) 0.0347(6) -0.0027(5) 0.0197(5) -0.0030(5)
C1 0.0360(8) 0.0304(8) 0.0353(8) 0.0011(6) 0.0131(6) -0.0015(6)
C2 0.0304(8) 0.0288(7) 0.0346(7) 0.0041(6) 0.0118(6) 0.0015(6)
C3 0.0346(8) 0.0427(9) 0.0407(8) 0.0060(7) 0.0165(7) 0.0023(7)
C4 0.0389(9) 0.0530(11) 0.0533(10) 0.0087(9) 0.0194(8) -0.0084(8)
C5 0.0520(11) 0.0459(10) 0.0581(11) -0.0001(9) 0.0184(9) -0.0200(9)
C6 0.0540(11) 0.0372(9) 0.0445(9) -0.0055(7) 0.0179(8) -0.0102(8)
C7 0.0347(8) 0.0251(7) 0.0333(7) -0.0033(6) 0.0168(6) -0.0017(6)
C8 0.0340(8) 0.0310(8) 0.0389(8) -0.0020(6) 0.0133(7) 0.0010(6)
C9 0.0459(10) 0.0450(10) 0.0434(9) 0.0081(7) 0.0181(8) 0.0085(8)
C10 0.0540(12) 0.0552(12) 0.0432(10) 0.0033(8) 0.0115(9) 0.0176(9)
C11 0.0438(10) 0.0495(11) 0.0557(11) -0.0030(9) 0.0099(9) 0.0131(8)
C12 0.0366(10) 0.0520(11) 0.0766(14) 0.0017(10) 0.0206(9) 0.0046(8)
C13 0.0371(9) 0.0490(10) 0.0542(10) 0.0111(8) 0.0218(8) 0.0077(8)
C14 0.0507(10) 0.0386(9) 0.0386(8) -0.0039(7) 0.0246(8) -0.0019(7)

loop_
_atom_type_symbol
_atom_type_description
_atom_type_scat_dispersion_real
_atom_type_scat_dispersion_imag
_atom_type_scat_source
C C 0.0033 0.0016 'International Tables Vol C Tables 4.2.6.8 and 6.1.1.4'
H H 0.0000 0.0000 'International Tables Vol C Tables 4.2.6.8 and 6.1.1.4'
N N 0.0061 0.0033 'International Tables Vol C Tables 4.2.6.8 and 6.1.1.4'
S S 0.1246 0.1234 'International Tables Vol C Tables 4.2.6.8 and 6.1.1.4'

loop_
_geom_angle_atom_site_label_1
_geom_angle_atom_site_label_2
_geom_angle_atom_site_label_3
_geom_angle
_geom_angle_site_symmetry_1
_geom_angle_site_symmetry_3
_geom_angle_publ_flag
C1 S1 C7 93.54(7) . . ?
C2 N1 C14 119.08(13) . . ?
C2 N1 C7 117.16(12) . . ?
C14 N1 C7 122.96(13) . . ?
C6 C1 C2 121.25(16) . . ?
C6 C1 S1 127.39(14) . . ?
C2 C1 S1 111.36(12) . . ?
N1 C2 C3 126.28(15) . . ?
N1 C2 C1 114.49(14) . . ?
C3 C2 C1 119.22(15) . . ?
C2 C3 C4 119.03(16) . . ?
C5 C4 C3 121.37(17) . . ?
C4 C5 C6 119.92(17) . . ?
C1 C6 C5 119.13(17) . . ?
N1 C7 C8 110.30(12) . . ?
N1 C7 C7 110.62(15) . 3_666 ?
C8 C7 C7 115.54(15) . 3_666 ?
N1 C7 S1 103.41(9) . . ?
C8 C7 S1 107.60(10) . . ?
C7 C7 S1 108.62(13) 3_666 . ?
C13 C8 C9 108.50(14) . . ?
C13 C8 C7 115.39(14) . . ?
C9 C8 C7 109.66(13) . . ?
C10 C9 C8 113.70(16) . . ?
C11 C10 C9 112.15(16) . . ?
C10 C11 C12 109.79(16) . . ?
C11 C12 C13 111.93(16) . . ?
C12 C13 C8 112.74(16) . . ?

loop_
_geom_bond_atom_site_label_1
_geom_bond_atom_site_label_2
_geom_bond_distance
_geom_bond_site_symmetry_2
_geom_bond_publ_flag
S1 C1 1.7409(17) . ?
S1 C7 1.8649(15) . ?
N1 C2 1.3787(19) . ?
N1 C14 1.4530(19) . ?
N1 C7 1.4687(19) . ?
C1 C6 1.378(2) . ?
C1 C2 1.396(2) . ?
C2 C3 1.386(2) . ?
C3 C4 1.390(3) . ?
C4 C5 1.373(3) . ?
C5 C6 1.386(3) . ?
C7 C8 1.571(2) . ?
C7 C7 1.616(3) 3_666 ?
C8 C13 1.536(2) . ?
C8 C9 1.542(2) . ?
C9 C10 1.522(3) . ?
C10 C11 1.504(3) . ?
C11 C12 1.511(3) . ?
C12 C13 1.523(3) . ?
